data_1519077
loop_
_publ_author_name
'Ole Simonsen'
'Marie-Louise Hurup Mogelmose'
'Agnete la Cour'

_publ_section_title
;
 Crystal structures of the reaction product from ethul acetoacetate and
 hydroxylamine, C8H8N2O3.H2O, Mg(H2O))6(2+)(C8H7N2O2(-))2.4H2O
;
_journal_name_full 'Acta Chemica Scandinavica'
_journal_page_first 432
_journal_page_last 435
_journal_volume 53
_journal_year 1999
_chemical_formula_sum 'C8 H10 N2 O4'
_chemical_formula_weight 198.178
_space_group_IT_number 14
_symmetry_cell_setting monoclinic
_symmetry_Int_Tables_number 14
_symmetry_space_group_name_Hall '-P 2ybc'
_symmetry_space_group_name_H-M 'P 1 21/c 1'
_cell_angle_alpha 90
_cell_angle_beta 107.180(8)
_cell_angle_gamma 90
_cell_formula_units_Z 4
_cell_length_a 7.102(1)
_cell_length_b 13.113(2)
_cell_length_c 10.502(1)
_cell_volume 934.4(2)
_diffrn_ambient_temperature 293
_diffrn_radiation_probe x-ray
_diffrn_radiation_type CuK\a
_diffrn_radiation_wavelength 1.54178
_exptl_absorpt_coefficient_mu 11.35
_exptl_crystal_density_diffrn 1.409
_refine_ls_number_parameters 167
_refine_ls_number_reflns 1537
_refine_ls_R_factor_gt 0.049
_refine_ls_wR_factor_gt 0.051
_cod_data_source_file Acta-Chem-Scand-1999-53-432-435-1.cif
_cod_data_source_block C8H8N2O3-H2O
_cod_depositor_comments
;
No atomic coordinates in the paper,
a dummy atom is listed

 The dummy atom was replaced by unknown values. This is the
 standard way of marking entries in the COD that do not contain
 coordinates.

 Antanas Vaitkus,
 2016-12-06
;
_cod_original_cell_volume 934.3(1)
_cod_original_sg_symbol_H-M 'P 21/c'
_cod_database_code 1519077

loop_
_symmetry_equiv_pos_site_id
_symmetry_equiv_pos_as_xyz
1 x,y,z
2 -x,1/2+y,1/2-z
3 -x,-y,-z
4 x,1/2-y,1/2+z

loop_
_atom_site_label
_atom_site_type_symbol
_atom_site_fract_x
_atom_site_fract_y
_atom_site_fract_z
_atom_site_U_iso_or_equiv
_atom_site_calc_flag
? ? ? ? ? ? ?
